data_2020220
loop_
_publ_author_name
'Sen Gupta, P.K.'
'Ammon, H.L.'

_publ_section_title
;
 Structure of samarium(III) iodate monohydrate
;
_journal_name_full 'Acta Crystallographica C (39,1983-)'
_journal_page_first 175
_journal_page_last 178
_journal_volume 45
_journal_year 1989
_chemical_formula_sum 'H2 I3 O10 Sm'
_chemical_name_systematic 'Sm (I O3)3 (H2 O)'
_space_group_IT_number 4
_symmetry_space_group_name_Hall 'P 2yb'
_symmetry_space_group_name_H-M 'P 1 21 1'
_cell_angle_alpha 90
_cell_angle_beta 113.109
_cell_angle_gamma 90
_cell_formula_units_Z 2
_cell_length_a 10.133
_cell_length_b 6.6571
_cell_length_c 7.311
_cell_volume 453.601
_citation_journal_id_ASTM ACSCEE
_cod_data_source_file SenGupta_ACSCEE_1989_1762.cif
_cod_data_source_block H2I3O10Sm1
_cod_original_cell_volume 453.6014
_cod_original_formula_sum 'H2 I3 O10 Sm1'
_cod_database_code 2020220

loop_
_symmetry_equiv_pos_as_xyz
x,y,z
-x,y+1/2,-z

loop_
_atom_site_label
_atom_site_type_symbol
_atom_site_fract_x
_atom_site_fract_y
_atom_site_fract_z
_atom_site_occupancy
_atom_site_U_iso_or_equiv
I2 I+5 0.03487 0.48189 0.37272 1 0.0
O5 O-2 0.138 0.4143 0.2285 1 0.0
O4 O-2 0.1496 0.3666 0.6054 1 0.0
O8 O-2 0.6632 0.2961 0.483 1 0.0
I3 I+5 0.59203 0.35137 0.22282 1 0.0
O10 O-2 0.581 0.7145 0.3748 1 0.0
Sm1 Sm+3 0.19108 0.5 -0.06387 1 0.0
O2 O-2 0.2794 -0.2073 0.1208 1 0.0
O3 O-2 0.0622 -0.0501 0.2261 1 0.0
O9 O-2 0.4002 0.3396 0.1685 1 0.0
O1 O-2 0.1507 0.1414 -0.0413 1 0.0
O6 O-2 -0.1016 0.2867 0.2976 1 0.0
I1 I+5 0.22518 0.02457 0.20321 1 0.0
O7 O-2 0.6057 0.0996 0.1329 1 0.0
